data_4129178
loop_
_publ_author_name
'Jin-Zheng Wang'
'Jin Zhou'
'Chang Xu'
'Hongbin Sun'
'Laszlo Kurti'
'Qing-Long Xu'

_publ_section_title
;
 Symmetry in Cascade Chirality-Transfer Processes: A Catalytic
 Atroposelective Direct Arylation Approach to BINOL Derivatives
;
_journal_name_full 'Journal of the American Chemical Society'
_journal_page_first 5202
_journal_page_last 5205
_journal_paper_doi 10.1021/jacs.6b01458
_journal_volume 138
_journal_year 2016
_chemical_formula_sum 'C48 H54 N2 O12 S2'
_chemical_formula_weight 915.05
_space_group_crystal_system triclinic
_space_group_IT_number 1
_space_group_name_Hall 'P 1'
_space_group_name_H-M_alt 'P 1'
_atom_sites_solution_hydrogens geom
_cell_angle_alpha 87.080(5)
_cell_angle_beta 81.883(5)
_cell_angle_gamma 73.572(5)
_cell_formula_units_Z 1
_cell_length_a 8.2876(5)
_cell_length_b 9.3557(6)
_cell_length_c 15.1595(10)
_cell_measurement_reflns_used 4975
_cell_measurement_temperature 100(2)
_cell_measurement_theta_max 74.8850
_cell_measurement_theta_min 4.9090
_cell_volume 1116.06(13)
_computing_cell_refinement 'CrysAlisPro 1.171.38.41 (Rigaku OD, 2015)'
_computing_data_collection 'CrysAlisPro 1.171.38.41 (Rigaku OD, 2015)'
_computing_data_reduction 'CrysAlisPro 1.171.38.41 (Rigaku OD, 2015)'
_computing_structure_refinement 'SHELXL-2014/7 (Sheldrick, 2014)'
_computing_structure_solution 'SHELXT-2014/7 (Sheldrick, 2014)'
_diffrn_ambient_temperature 100(2)
_diffrn_detector_area_resol_mean 10.5594
_diffrn_measured_fraction_theta_full 0.999
_diffrn_measured_fraction_theta_max 0.956
_diffrn_measurement_device_type 'SuperNova, Dual, Cu at zero, Atlas'
_diffrn_measurement_method '\w scans'
_diffrn_radiation_type CuK\a
_diffrn_radiation_wavelength 1.54184
_diffrn_reflns_av_R_equivalents 0.0235
_diffrn_reflns_av_unetI/netI 0.0366
_diffrn_reflns_Laue_measured_fraction_full 0.999
_diffrn_reflns_Laue_measured_fraction_max 0.956
_diffrn_reflns_limit_h_max 10
_diffrn_reflns_limit_h_min -9
_diffrn_reflns_limit_k_max 11
_diffrn_reflns_limit_k_min -9
_diffrn_reflns_limit_l_max 18
_diffrn_reflns_limit_l_min -17
_diffrn_reflns_number 7544
_diffrn_reflns_point_group_measured_fraction_full 0.602
_diffrn_reflns_point_group_measured_fraction_max 0.570
_diffrn_reflns_theta_full 67.684
_diffrn_reflns_theta_max 75.334
_diffrn_reflns_theta_min 4.929
_diffrn_source 'micro-focus sealed X-ray tube'
_exptl_absorpt_coefficient_mu 1.638
_exptl_absorpt_correction_T_max 1.00000
_exptl_absorpt_correction_T_min 0.78158
_exptl_absorpt_correction_type multi-scan
_exptl_absorpt_process_details
;
CrysAlisPro 1.171.38.41 (Rigaku Oxford Diffraction, 2015)
Empirical absorption correction using spherical harmonics,
 implemented in SCALE3 ABSPACK scaling algorithm.
;
_exptl_crystal_colour colorless
_exptl_crystal_density_diffrn 1.361
_exptl_crystal_description prism
_exptl_crystal_F_000 484
_exptl_crystal_size_max 0.070
_exptl_crystal_size_mid 0.060
_exptl_crystal_size_min 0.040
_refine_diff_density_max 0.513
_refine_diff_density_min -0.534
_refine_diff_density_rms 0.050
_refine_ls_abs_structure_details
;
 Classical Flack method preferred over Parsons because s.u. lower.
;
_refine_ls_abs_structure_Flack 0.001(16)
_refine_ls_extinction_coef .
_refine_ls_extinction_method none
_refine_ls_goodness_of_fit_ref 1.032
_refine_ls_hydrogen_treatment constr
_refine_ls_matrix_type full
_refine_ls_number_parameters 591
_refine_ls_number_reflns 5279
_refine_ls_number_restraints 3
_refine_ls_restrained_S_all 1.032
_refine_ls_R_factor_all 0.0359
_refine_ls_R_factor_gt 0.0330
_refine_ls_shift/su_max 0.001
_refine_ls_shift/su_mean 0.000
_refine_ls_structure_factor_coef Fsqd
_refine_ls_weighting_details 'w=1/[\s^2^(Fo^2^)+(0.0536P)^2^+0.0856P] where P=(Fo^2^+2Fc^2^)/3'
_refine_ls_weighting_scheme calc
_refine_ls_wR_factor_gt 0.0851
_refine_ls_wR_factor_ref 0.0872
_reflns_Friedel_coverage 0.192
_reflns_Friedel_fraction_full 0.205
_reflns_Friedel_fraction_max 0.184
_reflns_number_gt 4960
_reflns_number_total 5279
_reflns_threshold_expression 'I > 2\s(I)'
_cod_data_source_file ja6b01458_si_002.cif
_cod_data_source_block WJZ-4na
_cod_database_code 4129178
_shelx_space_group_comment
;
The symmetry employed for this shelxl refinement is uniquely defined
by the following loop, which should always be used as a source of
symmetry information in preference to the above space-group names.
They are only intended as comments.
;
_shelx_estimated_absorpt_t_min 0.894
_shelx_estimated_absorpt_t_max 0.937

loop_
_space_group_symop_operation_xyz
'x, y, z'

loop_
_atom_site_label
_atom_site_type_symbol
_atom_site_fract_x
_atom_site_fract_y
_atom_site_fract_z
_atom_site_U_iso_or_equiv
_atom_site_adp_type
_atom_site_occupancy
_atom_site_site_symmetry_order
_atom_site_calc_flag
_atom_site_refinement_flags_posn
_atom_site_refinement_flags_adp
_atom_site_refinement_flags_occupancy
_atom_site_disorder_assembly
_atom_site_disorder_group
S1 S 0.32307(7) 0.73598(7) 0.04302(4) 0.01195(15) Uani 1 1 d . . . . .
S2 S 0.68407(8) 0.27292(7) 0.95756(4) 0.01252(15) Uani 1 1 d . . . . .
O1 O 0.1554(3) 0.8356(3) 0.05037(15) 0.0160(5) Uani 1 1 d . . . . .
O2 O 0.4034(3) 0.6723(2) -0.04242(14) 0.0161(5) Uani 1 1 d . . . . .
O3 O 0.0329(3) 0.6213(3) 0.46516(15) 0.0214(5) Uani 1 1 d . . . . .
H3O H 0.0627 0.5356 0.4878 0.026 Uiso 1 1 calc R U . . .
O4 O 0.3753(3) 0.7761(2) 0.45047(15) 0.0193(5) Uani 1 1 d . . . . .
H4O H 0.4114 0.8279 0.4824 0.023 Uiso 1 1 calc R U . . .
O5 O 0.5659(3) 0.7133(2) 0.57761(16) 0.0205(5) Uani 1 1 d . . . . .
H5O H 0.6426 0.6852 0.6106 0.025 Uiso 1 1 calc R U . . .
O6 O 0.9663(3) 0.3390(3) 0.53330(15) 0.0225(5) Uani 1 1 d . . . . .
H6O H 0.8922 0.3511 0.4989 0.027 Uiso 1 1 calc R U . . .
O7 O 0.8526(3) 0.1748(3) 0.95003(15) 0.0181(5) Uani 1 1 d . . . . .
O8 O 0.6039(3) 0.3380(3) 1.04268(14) 0.0173(5) Uani 1 1 d . . . . .
O9 O 1.1122(3) 0.1716(2) 0.26427(15) 0.0239(5) Uani 1 1 d . . . . .
O10 O 0.9065(3) 0.3123(3) 0.36211(15) 0.0260(5) Uani 1 1 d . . . . .
O11 O 0.8026(3) 0.7517(4) 0.67677(19) 0.0412(7) Uani 1 1 d . . . . .
O12 O 1.0000(3) 0.7555(3) 0.76226(17) 0.0324(6) Uani 1 1 d . . . . .
N1 N 0.3174(3) 0.5934(3) 0.10841(17) 0.0125(5) Uani 1 1 d . . . . .
H1 H 0.3566 0.5031 0.0864 0.015 Uiso 1 1 calc R U . . .
N2 N 0.6853(3) 0.4152(3) 0.88994(17) 0.0139(5) Uani 1 1 d . . . . .
H2 H 0.6459 0.5065 0.9105 0.017 Uiso 1 1 calc R U . . .
C1 C 0.7830(5) 1.0463(4) 0.1835(3) 0.0241(8) Uani 1 1 d . . . . .
H1A H 0.9018 0.9882 0.1695 0.036 Uiso 1 1 calc R U . . .
H1B H 0.7537 1.0562 0.2483 0.036 Uiso 1 1 calc R U . . .
H1C H 0.7669 1.1455 0.1559 0.036 Uiso 1 1 calc R U . . .
C2 C 0.6699(4) 0.9680(4) 0.1481(2) 0.0176(7) Uani 1 1 d . . . . .
C3 C 0.7297(4) 0.8721(4) 0.0760(2) 0.0202(7) Uani 1 1 d . . . . .
H3 H 0.8435 0.8560 0.0484 0.024 Uiso 1 1 calc R U . . .
C4 C 0.6248(4) 0.7996(4) 0.0440(2) 0.0175(7) Uani 1 1 d . . . . .
H4 H 0.6676 0.7322 -0.0041 0.021 Uiso 1 1 calc R U . . .
C5 C 0.4568(4) 0.8267(3) 0.0829(2) 0.0129(6) Uani 1 1 d . . . . .
C6 C 0.3934(4) 0.9226(4) 0.1548(2) 0.0180(7) Uani 1 1 d . . . . .
H6 H 0.2785 0.9407 0.1811 0.022 Uiso 1 1 calc R U . . .
C7 C 0.5008(5) 0.9916(4) 0.1875(2) 0.0201(7) Uani 1 1 d . . . . .
H7 H 0.4591 1.0557 0.2372 0.024 Uiso 1 1 calc R U . . .
C8 C 0.5472(4) 0.5039(4) 0.2411(2) 0.0163(6) Uani 1 1 d . . . . .
H8A H 0.5726 0.4099 0.2093 0.024 Uiso 1 1 calc R U . . .
H8B H 0.6029 0.4867 0.2951 0.024 Uiso 1 1 calc R U . . .
H8C H 0.5890 0.5766 0.2025 0.024 Uiso 1 1 calc R U . . .
C9 C -0.1887(4) 0.7233(4) 0.3388(2) 0.0194(7) Uani 1 1 d . . . . .
H9A H -0.2443 0.7509 0.2850 0.029 Uiso 1 1 calc R U . . .
H9B H -0.2177 0.8099 0.3777 0.029 Uiso 1 1 calc R U . . .
H9C H -0.2275 0.6425 0.3705 0.029 Uiso 1 1 calc R U . . .
C10 C 0.3575(4) 0.5633(3) 0.2664(2) 0.0121(6) Uani 1 1 d . . . . .
C11 C 0.2497(4) 0.6117(3) 0.2015(2) 0.0128(6) Uani 1 1 d . . . . .
C12 C 0.0745(4) 0.6669(3) 0.2246(2) 0.0138(6) Uani 1 1 d . . . . .
H12 H 0.0044 0.7017 0.1791 0.017 Uiso 1 1 calc R U . . .
C13 C 0.0012(4) 0.6716(3) 0.3130(2) 0.0139(6) Uani 1 1 d . . . . .
C14 C 0.1083(4) 0.6189(3) 0.3781(2) 0.0154(6) Uani 1 1 d . . . . .
C15 C 0.2844(4) 0.5676(3) 0.3562(2) 0.0135(6) Uani 1 1 d . . . . .
C16 C 0.3929(4) 0.5220(4) 0.4298(2) 0.0137(6) Uani 1 1 d . . . . .
C17 C 0.4338(4) 0.6290(3) 0.4732(2) 0.0137(6) Uani 1 1 d . . . . .
C18 C 0.5397(4) 0.5915(3) 0.5420(2) 0.0141(6) Uani 1 1 d . . . . .
C19 C 0.6027(4) 0.4471(3) 0.56911(19) 0.0127(6) Uani 1 1 d . . . . .
C20 C 0.5610(4) 0.3321(3) 0.52585(19) 0.0125(6) Uani 1 1 d . . . . .
C21 C 0.6172(4) 0.1809(3) 0.5521(2) 0.0155(6) Uani 1 1 d . . . . .
H21 H 0.6830 0.1547 0.6000 0.019 Uiso 1 1 calc R U . . .
C22 C 0.5778(4) 0.0708(3) 0.5093(2) 0.0191(6) Uani 1 1 d . . . . .
H22 H 0.6171 -0.0303 0.5277 0.023 Uiso 1 1 calc R U . . .
C23 C 0.4800(4) 0.1077(3) 0.4387(2) 0.0191(6) Uani 1 1 d . . . . .
H23 H 0.4553 0.0312 0.4087 0.023 Uiso 1 1 calc R U . . .
C24 C 0.4198(4) 0.2537(4) 0.4128(2) 0.0171(6) Uani 1 1 d . . . . .
H24 H 0.3524 0.2772 0.3655 0.020 Uiso 1 1 calc R U . . .
C25 C 0.4567(4) 0.3703(3) 0.45539(19) 0.0123(6) Uani 1 1 d . . . . .
C26 C 0.7126(4) 0.4112(3) 0.6417(2) 0.0134(6) Uani 1 1 d . . . . .
C27 C 0.8889(4) 0.3559(3) 0.6201(2) 0.0145(6) Uani 1 1 d . . . . .
C28 C 0.9974(4) 0.3180(4) 0.6850(2) 0.0164(6) Uani 1 1 d . . . . .
C29 C 0.9262(4) 0.3362(4) 0.7743(2) 0.0145(6) Uani 1 1 d . . . . .
H29 H 0.9976 0.3108 0.8199 0.017 Uiso 1 1 calc R U . . .
C30 C 0.7506(4) 0.3915(3) 0.7973(2) 0.0127(6) Uani 1 1 d . . . . .
C31 C 0.6411(4) 0.4289(3) 0.7319(2) 0.0125(6) Uani 1 1 d . . . . .
C32 C 0.4521(4) 0.4876(4) 0.7577(2) 0.0175(7) Uani 1 1 d . . . . .
H32A H 0.4156 0.4287 0.8079 0.026 Uiso 1 1 calc R U . . .
H32B H 0.3939 0.4800 0.7069 0.026 Uiso 1 1 calc R U . . .
H32C H 0.4240 0.5921 0.7751 0.026 Uiso 1 1 calc R U . . .
C33 C 1.1867(4) 0.2643(5) 0.6582(2) 0.0257(8) Uani 1 1 d . . . . .
H33A H 1.2148 0.1707 0.6256 0.039 Uiso 1 1 calc R U . . .
H33B H 1.2441 0.2477 0.7116 0.039 Uiso 1 1 calc R U . . .
H33C H 1.2243 0.3395 0.6199 0.039 Uiso 1 1 calc R U . . .
C34 C 0.5527(4) 0.1779(4) 0.9190(2) 0.0143(6) Uani 1 1 d . . . . .
C35 C 0.6158(4) 0.0828(4) 0.8474(2) 0.0191(7) Uani 1 1 d . . . . .
H35 H 0.7303 0.0657 0.8206 0.023 Uiso 1 1 calc R U . . .
C36 C 0.5083(5) 0.0122(4) 0.8151(2) 0.0220(7) Uani 1 1 d . . . . .
H36 H 0.5506 -0.0522 0.7656 0.026 Uiso 1 1 calc R U . . .
C37 C 0.3411(5) 0.0345(4) 0.8540(3) 0.0215(7) Uani 1 1 d . . . . .
C38 C 0.2804(5) 0.1307(4) 0.9263(2) 0.0213(7) Uani 1 1 d . . . . .
H38 H 0.1664 0.1468 0.9537 0.026 Uiso 1 1 calc R U . . .
C39 C 0.3845(4) 0.2030(4) 0.9585(2) 0.0192(7) Uani 1 1 d . . . . .
H39 H 0.3416 0.2693 1.0072 0.023 Uiso 1 1 calc R U . . .
C40 C 0.2276(5) -0.0447(4) 0.8202(3) 0.0273(8) Uani 1 1 d . . . . .
H40A H 0.2963 -0.1244 0.7800 0.041 Uiso 1 1 calc R U . . .
H40B H 0.1442 0.0264 0.7880 0.041 Uiso 1 1 calc R U . . .
H40C H 0.1685 -0.0876 0.8707 0.041 Uiso 1 1 calc R U . . .
C41 C 1.0131(5) 0.0489(4) 0.3896(2) 0.0278(7) Uani 1 1 d . . . . .
H41A H 1.0802 0.0440 0.4386 0.042 Uiso 1 1 calc R U . . .
H41B H 1.0682 -0.0348 0.3494 0.042 Uiso 1 1 calc R U . . .
H41C H 0.8990 0.0432 0.4138 0.042 Uiso 1 1 calc R U . . .
C42 C 1.0009(4) 0.1923(4) 0.3394(2) 0.0184(6) Uani 1 1 d . . . . .
C43 C 1.0108(5) 0.3387(4) 0.1419(3) 0.0306(8) Uani 1 1 d . . . . .
H43A H 1.0332 0.2520 0.1037 0.046 Uiso 1 1 calc R U . . .
H43B H 1.0304 0.4236 0.1058 0.046 Uiso 1 1 calc R U . . .
H43C H 0.8927 0.3639 0.1704 0.046 Uiso 1 1 calc R U . . .
C44 C 1.1284(5) 0.3024(4) 0.2127(2) 0.0250(7) Uani 1 1 d . . . . .
H44A H 1.2471 0.2853 0.1840 0.030 Uiso 1 1 calc R U . . .
H44B H 1.1018 0.3884 0.2530 0.030 Uiso 1 1 calc R U . . .
C45 C 1.0334(6) 0.8529(6) 0.6188(3) 0.0456(11) Uani 1 1 d . . . . .
H45A H 1.0063 0.8401 0.5593 0.068 Uiso 1 1 calc R U . . .
H45B H 1.1546 0.8063 0.6210 0.068 Uiso 1 1 calc R U . . .
H45C H 1.0061 0.9594 0.6314 0.068 Uiso 1 1 calc R U . . .
C46 C 0.9314(5) 0.7807(4) 0.6870(2) 0.0299(8) Uani 1 1 d . . . . .
C47 C 0.9060(5) 0.6984(4) 0.8376(3) 0.0320(8) Uani 1 1 d . . . . .
H47A H 0.8403 0.6368 0.8161 0.038 Uiso 1 1 calc R U . . .
H47B H 0.8254 0.7822 0.8720 0.038 Uiso 1 1 calc R U . . .
C48 C 1.0279(5) 0.6068(5) 0.8954(3) 0.0317(8) Uani 1 1 d . . . . .
H48A H 1.1037 0.5213 0.8618 0.048 Uiso 1 1 calc R U . . .
H48B H 0.9654 0.5712 0.9476 0.048 Uiso 1 1 calc R U . . .
H48C H 1.0949 0.6675 0.9149 0.048 Uiso 1 1 calc R U . . .

loop_
_atom_site_aniso_label
_atom_site_aniso_U_11
_atom_site_aniso_U_22
_atom_site_aniso_U_33
_atom_site_aniso_U_23
_atom_site_aniso_U_13
_atom_site_aniso_U_12
S1 0.0129(3) 0.0133(3) 0.0098(3) 0.0004(2) -0.0025(3) -0.0035(3)
S2 0.0135(3) 0.0142(3) 0.0098(3) 0.0000(2) -0.0033(3) -0.0030(3)
O1 0.0126(11) 0.0184(11) 0.0164(11) 0.0013(9) -0.0041(8) -0.0024(9)
O2 0.0199(12) 0.0163(11) 0.0118(11) -0.0002(8) -0.0038(9) -0.0038(9)
O3 0.0238(12) 0.0240(12) 0.0130(10) 0.0013(9) 0.0035(8) -0.0044(9)
O4 0.0276(12) 0.0098(11) 0.0212(11) 0.0023(8) -0.0100(9) -0.0036(9)
O5 0.0280(12) 0.0129(11) 0.0228(12) -0.0009(9) -0.0129(9) -0.0045(9)
O6 0.0195(11) 0.0339(14) 0.0119(11) -0.0006(9) 0.0008(8) -0.0054(10)
O7 0.0148(12) 0.0201(12) 0.0178(12) 0.0024(9) -0.0047(9) -0.0014(9)
O8 0.0189(12) 0.0217(12) 0.0104(11) -0.0003(9) -0.0020(9) -0.0042(9)
O9 0.0330(13) 0.0148(11) 0.0216(12) -0.0013(9) 0.0062(9) -0.0072(9)
O10 0.0306(12) 0.0247(12) 0.0186(11) -0.0054(9) -0.0038(9) 0.0002(10)
O11 0.0319(14) 0.060(2) 0.0347(15) -0.0156(13) -0.0107(11) -0.0115(13)
O12 0.0321(13) 0.0474(17) 0.0264(13) -0.0005(11) -0.0073(10) -0.0237(12)
N1 0.0167(13) 0.0094(12) 0.0117(12) -0.0001(9) -0.0044(10) -0.0029(10)
N2 0.0189(14) 0.0123(13) 0.0108(12) -0.0016(10) -0.0016(10) -0.0050(10)
C1 0.0289(19) 0.0204(18) 0.0281(19) 0.0034(14) -0.0129(15) -0.0117(15)
C2 0.0210(17) 0.0140(15) 0.0198(17) 0.0049(12) -0.0095(14) -0.0055(13)
C3 0.0180(17) 0.0241(18) 0.0206(17) -0.0006(14) -0.0031(13) -0.0086(14)
C4 0.0154(16) 0.0208(17) 0.0157(16) -0.0017(13) -0.0023(13) -0.0035(13)
C5 0.0122(15) 0.0128(15) 0.0142(15) 0.0005(11) -0.0049(12) -0.0033(11)
C6 0.0162(17) 0.0185(17) 0.0186(17) -0.0036(13) -0.0010(13) -0.0037(13)
C7 0.0235(18) 0.0191(17) 0.0176(17) -0.0052(13) -0.0027(13) -0.0052(13)
C8 0.0143(15) 0.0203(16) 0.0147(15) 0.0000(12) -0.0035(12) -0.0051(12)
C9 0.0137(15) 0.0218(17) 0.0213(17) -0.0014(13) 0.0001(12) -0.0034(12)
C10 0.0150(15) 0.0087(14) 0.0126(15) -0.0025(11) 0.0003(11) -0.0042(11)
C11 0.0170(16) 0.0105(14) 0.0125(14) -0.0009(11) -0.0018(12) -0.0063(12)
C12 0.0156(16) 0.0117(14) 0.0155(15) 0.0014(11) -0.0048(12) -0.0047(12)
C13 0.0140(15) 0.0110(14) 0.0163(15) -0.0015(11) 0.0003(11) -0.0038(11)
C14 0.0204(15) 0.0111(14) 0.0153(15) 0.0006(11) -0.0010(12) -0.0061(11)
C15 0.0182(15) 0.0104(14) 0.0128(14) 0.0007(10) -0.0034(11) -0.0051(11)
C16 0.0134(14) 0.0162(15) 0.0103(13) -0.0002(10) 0.0010(10) -0.0034(11)
C17 0.0151(14) 0.0111(14) 0.0128(13) 0.0024(11) -0.0014(11) -0.0011(11)
C18 0.0185(14) 0.0133(14) 0.0130(14) -0.0027(11) -0.0021(11) -0.0080(11)
C19 0.0157(14) 0.0139(14) 0.0080(13) -0.0009(10) -0.0010(10) -0.0035(11)
C20 0.0132(13) 0.0145(14) 0.0093(13) 0.0001(10) 0.0006(10) -0.0042(11)
C21 0.0158(14) 0.0156(15) 0.0127(13) 0.0000(11) -0.0017(10) -0.0008(11)
C22 0.0242(15) 0.0116(14) 0.0212(15) 0.0014(11) -0.0024(11) -0.0050(11)
C23 0.0281(16) 0.0127(14) 0.0186(14) -0.0021(11) -0.0022(12) -0.0091(12)
C24 0.0206(15) 0.0195(16) 0.0123(14) -0.0014(11) -0.0027(11) -0.0070(12)
C25 0.0143(13) 0.0142(15) 0.0090(13) -0.0006(10) -0.0009(10) -0.0055(11)
C26 0.0137(14) 0.0117(14) 0.0155(14) 0.0011(11) -0.0037(11) -0.0041(11)
C27 0.0179(15) 0.0159(15) 0.0094(14) 0.0007(11) 0.0012(11) -0.0060(11)
C28 0.0169(16) 0.0156(15) 0.0187(16) -0.0004(12) -0.0025(12) -0.0077(12)
C29 0.0148(16) 0.0143(15) 0.0159(15) 0.0020(12) -0.0051(12) -0.0053(12)
C30 0.0151(15) 0.0123(14) 0.0115(14) -0.0003(11) -0.0018(12) -0.0049(11)
C31 0.0144(15) 0.0099(14) 0.0148(15) -0.0003(11) -0.0053(11) -0.0044(11)
C32 0.0142(15) 0.0213(16) 0.0145(15) -0.0013(12) -0.0016(12) -0.0007(12)
C33 0.0171(17) 0.039(2) 0.0195(17) 0.0000(14) -0.0016(13) -0.0059(15)
C34 0.0164(16) 0.0135(15) 0.0132(15) 0.0017(11) -0.0048(12) -0.0037(12)
C35 0.0200(17) 0.0176(16) 0.0189(17) -0.0030(13) -0.0027(13) -0.0034(13)
C36 0.0284(19) 0.0178(17) 0.0203(17) -0.0048(13) -0.0086(15) -0.0036(14)
C37 0.0259(18) 0.0147(16) 0.0271(18) 0.0074(13) -0.0148(15) -0.0066(13)
C38 0.0175(17) 0.0259(18) 0.0218(18) 0.0048(14) -0.0066(13) -0.0070(13)
C39 0.0186(17) 0.0231(17) 0.0163(16) -0.0018(13) 0.0001(13) -0.0073(14)
C40 0.032(2) 0.0207(18) 0.036(2) 0.0046(15) -0.0189(17) -0.0112(15)
C41 0.0339(19) 0.0239(18) 0.0239(17) 0.0026(13) 0.0009(13) -0.0082(14)
C42 0.0198(15) 0.0203(16) 0.0159(15) -0.0023(12) -0.0032(12) -0.0062(12)
C43 0.0312(19) 0.031(2) 0.0307(19) 0.0051(15) -0.0044(15) -0.0109(15)
C44 0.0307(17) 0.0183(16) 0.0265(17) -0.0014(13) 0.0023(13) -0.0104(13)
C45 0.057(3) 0.062(3) 0.0200(19) -0.0014(19) -0.0021(18) -0.023(2)
C46 0.0317(19) 0.034(2) 0.0242(17) -0.0094(15) -0.0059(14) -0.0068(15)
C47 0.0257(18) 0.030(2) 0.042(2) 0.0051(16) -0.0035(16) -0.0115(15)
C48 0.0287(18) 0.038(2) 0.0303(19) -0.0009(15) -0.0035(14) -0.0114(16)

loop_
_atom_type_symbol
_atom_type_description
_atom_type_scat_dispersion_real
_atom_type_scat_dispersion_imag
_atom_type_scat_source
C C 0.0181 0.0091 'International Tables Vol C Tables 4.2.6.8 and 6.1.1.4'
H H 0.0000 0.0000 'International Tables Vol C Tables 4.2.6.8 and 6.1.1.4'
N N 0.0311 0.0180 'International Tables Vol C Tables 4.2.6.8 and 6.1.1.4'
O O 0.0492 0.0322 'International Tables Vol C Tables 4.2.6.8 and 6.1.1.4'
S S 0.3331 0.5567 'International Tables Vol C Tables 4.2.6.8 and 6.1.1.4'

loop_
_geom_angle_atom_site_label_1
_geom_angle_atom_site_label_2
_geom_angle_atom_site_label_3
_geom_angle
_geom_angle_site_symmetry_1
_geom_angle_site_symmetry_3
O1 S1 O2 119.44(13) . .
O1 S1 N1 107.79(13) . .
O2 S1 N1 104.88(14) . .
O1 S1 C5 108.30(14) . .
O2 S1 C5 108.36(14) . .
N1 S1 C5 107.50(14) . .
O7 S2 O8 119.58(14) . .
O7 S2 N2 108.11(14) . .
O8 S2 N2 105.00(14) . .
O7 S2 C34 107.85(15) . .
O8 S2 C34 108.65(15) . .
N2 S2 C34 107.02(14) . .
C14 O3 H3O 109.5 . .
C17 O4 H4O 109.5 . .
C18 O5 H5O 109.5 . .
C27 O6 H6O 109.5 . .
C42 O9 C44 117.6(2) . .
C46 O12 C47 116.9(3) . .
C11 N1 S1 121.6(2) . .
C11 N1 H1 119.2 . .
S1 N1 H1 119.2 . .
C30 N2 S2 120.3(2) . .
C30 N2 H2 119.8 . .
S2 N2 H2 119.8 . .
C2 C1 H1A 109.5 . .
C2 C1 H1B 109.5 . .
H1A C1 H1B 109.5 . .
C2 C1 H1C 109.5 . .
H1A C1 H1C 109.5 . .
H1B C1 H1C 109.5 . .
C3 C2 C7 118.7(3) . .
C3 C2 C1 121.2(3) . .
C7 C2 C1 120.1(3) . .
C2 C3 C4 120.9(3) . .
C2 C3 H3 119.6 . .
C4 C3 H3 119.6 . .
C5 C4 C3 119.4(3) . .
C5 C4 H4 120.3 . .
C3 C4 H4 120.3 . .
C6 C5 C4 120.9(3) . .
C6 C5 S1 119.2(2) . .
C4 C5 S1 119.9(3) . .
C5 C6 C7 119.0(3) . .
C5 C6 H6 120.5 . .
C7 C6 H6 120.5 . .
C6 C7 C2 121.0(3) . .
C6 C7 H7 119.5 . .
C2 C7 H7 119.5 . .
C10 C8 H8A 109.5 . .
C10 C8 H8B 109.5 . .
H8A C8 H8B 109.5 . .
C10 C8 H8C 109.5 . .
H8A C8 H8C 109.5 . .
H8B C8 H8C 109.5 . .
C13 C9 H9A 109.5 . .
C13 C9 H9B 109.5 . .
H9A C9 H9B 109.5 . .
C13 C9 H9C 109.5 . .
H9A C9 H9C 109.5 . .
H9B C9 H9C 109.5 . .
C11 C10 C15 118.1(3) . .
C11 C10 C8 121.1(3) . .
C15 C10 C8 120.8(3) . .
C10 C11 C12 121.3(3) . .
C10 C11 N1 119.8(3) . .
C12 C11 N1 118.7(3) . .
C13 C12 C11 121.0(3) . .
C13 C12 H12 119.5 . .
C11 C12 H12 119.5 . .
C12 C13 C14 117.9(3) . .
C12 C13 C9 121.7(3) . .
C14 C13 C9 120.3(3) . .
O3 C14 C15 121.2(3) . .
O3 C14 C13 117.1(3) . .
C15 C14 C13 121.7(3) . .
C14 C15 C10 119.9(3) . .
C14 C15 C16 119.0(3) . .
C10 C15 C16 121.0(3) . .
C17 C16 C25 118.7(3) . .
C17 C16 C15 119.3(3) . .
C25 C16 C15 122.0(3) . .
O4 C17 C16 120.5(3) . .
O4 C17 C18 118.0(3) . .
C16 C17 C18 121.5(3) . .
C19 C18 O5 125.3(3) . .
C19 C18 C17 121.6(3) . .
O5 C18 C17 113.1(3) . .
C18 C19 C20 118.4(3) . .
C18 C19 C26 120.4(3) . .
C20 C19 C26 121.2(3) . .
C21 C20 C19 121.5(3) . .
C21 C20 C25 118.7(3) . .
C19 C20 C25 119.8(3) . .
C22 C21 C20 121.0(3) . .
C22 C21 H21 119.5 . .
C20 C21 H21 119.5 . .
C21 C22 C23 120.2(3) . .
C21 C22 H22 119.9 . .
C23 C22 H22 119.9 . .
C24 C23 C22 120.3(3) . .
C24 C23 H23 119.8 . .
C22 C23 H23 119.8 . .
C23 C24 C25 121.1(3) . .
C23 C24 H24 119.4 . .
C25 C24 H24 119.4 . .
C24 C25 C16 121.5(3) . .
C24 C25 C20 118.5(3) . .
C16 C25 C20 120.0(3) . .
C27 C26 C31 119.6(3) . .
C27 C26 C19 119.6(3) . .
C31 C26 C19 120.8(3) . .
O6 C27 C28 115.7(3) . .
O6 C27 C26 122.2(3) . .
C28 C27 C26 122.1(3) . .
C27 C28 C29 118.2(3) . .
C27 C28 C33 120.1(3) . .
C29 C28 C33 121.7(3) . .
C28 C29 C30 120.5(3) . .
C28 C29 H29 119.7 . .
C30 C29 H29 119.7 . .
C29 C30 C31 121.3(3) . .
C29 C30 N2 118.1(3) . .
C31 C30 N2 120.6(3) . .
C30 C31 C26 118.3(3) . .
C30 C31 C32 120.7(3) . .
C26 C31 C32 121.1(3) . .
C31 C32 H32A 109.5 . .
C31 C32 H32B 109.5 . .
H32A C32 H32B 109.5 . .
C31 C32 H32C 109.5 . .
H32A C32 H32C 109.5 . .
H32B C32 H32C 109.5 . .
C28 C33 H33A 109.5 . .
C28 C33 H33B 109.5 . .
H33A C33 H33B 109.5 . .
C28 C33 H33C 109.5 . .
H33A C33 H33C 109.5 . .
H33B C33 H33C 109.5 . .
C35 C34 C39 120.6(3) . .
C35 C34 S2 119.4(2) . .
C39 C34 S2 119.9(3) . .
C34 C35 C36 118.9(3) . .
C34 C35 H35 120.5 . .
C36 C35 H35 120.5 . .
C37 C36 C35 121.4(3) . .
C37 C36 H36 119.3 . .
C35 C36 H36 119.3 . .
C36 C37 C38 118.6(3) . .
C36 C37 C40 121.0(4) . .
C38 C37 C40 120.4(3) . .
C39 C38 C37 120.8(3) . .
C39 C38 H38 119.6 . .
C37 C38 H38 119.6 . .
C38 C39 C34 119.6(3) . .
C38 C39 H39 120.2 . .
C34 C39 H39 120.2 . .
C37 C40 H40A 109.5 . .
C37 C40 H40B 109.5 . .
H40A C40 H40B 109.5 . .
C37 C40 H40C 109.5 . .
H40A C40 H40C 109.5 . .
H40B C40 H40C 109.5 . .
C42 C41 H41A 109.5 . .
C42 C41 H41B 109.5 . .
H41A C41 H41B 109.5 . .
C42 C41 H41C 109.5 . .
H41A C41 H41C 109.5 . .
H41B C41 H41C 109.5 . .
O10 C42 O9 123.4(3) . .
O10 C42 C41 125.7(3) . .
O9 C42 C41 110.9(3) . .
C44 C43 H43A 109.5 . .
C44 C43 H43B 109.5 . .
H43A C43 H43B 109.5 . .
C44 C43 H43C 109.5 . .
H43A C43 H43C 109.5 . .
H43B C43 H43C 109.5 . .
O9 C44 C43 111.6(3) . .
O9 C44 H44A 109.3 . .
C43 C44 H44A 109.3 . .
O9 C44 H44B 109.3 . .
C43 C44 H44B 109.3 . .
H44A C44 H44B 108.0 . .
C46 C45 H45A 109.5 . .
C46 C45 H45B 109.5 . .
H45A C45 H45B 109.5 . .
C46 C45 H45C 109.5 . .
H45A C45 H45C 109.5 . .
H45B C45 H45C 109.5 . .
O11 C46 O12 123.8(4) . .
O11 C46 C45 125.5(4) . .
O12 C46 C45 110.7(3) . .
O12 C47 C48 108.9(3) . .
O12 C47 H47A 109.9 . .
C48 C47 H47A 109.9 . .
O12 C47 H47B 109.9 . .
C48 C47 H47B 109.9 . .
H47A C47 H47B 108.3 . .
C47 C48 H48A 109.5 . .
C47 C48 H48B 109.5 . .
H48A C48 H48B 109.5 . .
C47 C48 H48C 109.5 . .
H48A C48 H48C 109.5 . .
H48B C48 H48C 109.5 . .

loop_
_geom_bond_atom_site_label_1
_geom_bond_atom_site_label_2
_geom_bond_distance
_geom_bond_site_symmetry_2
S1 O1 1.431(2) .
S1 O2 1.445(2) .
S1 N1 1.628(3) .
S1 C5 1.757(3) .
S2 O7 1.431(2) .
S2 O8 1.444(2) .
S2 N2 1.640(3) .
S2 C34 1.760(3) .
O3 C14 1.377(4) .
O3 H3O 0.8400 .
O4 C17 1.366(3) .
O4 H4O 0.8400 .
O5 C18 1.368(4) .
O5 H5O 0.8400 .
O6 C27 1.376(4) .
O6 H6O 0.8400 .
O9 C42 1.345(4) .
O9 C44 1.446(4) .
O10 C42 1.207(4) .
O11 C46 1.205(5) .
O12 C46 1.327(4) .
O12 C47 1.456(4) .
N1 C11 1.444(4) .
N1 H1 0.8800 .
N2 C30 1.437(4) .
N2 H2 0.8800 .
C1 C2 1.508(5) .
C1 H1A 0.9800 .
C1 H1B 0.9800 .
C1 H1C 0.9800 .
C2 C3 1.392(5) .
C2 C7 1.404(5) .
C3 C4 1.392(5) .
C3 H3 0.9500 .
C4 C5 1.392(4) .
C4 H4 0.9500 .
C5 C6 1.392(4) .
C6 C7 1.392(5) .
C6 H6 0.9500 .
C7 H7 0.9500 .
C8 C10 1.511(4) .
C8 H8A 0.9800 .
C8 H8B 0.9800 .
C8 H8C 0.9800 .
C9 C13 1.510(4) .
C9 H9A 0.9800 .
C9 H9B 0.9800 .
C9 H9C 0.9800 .
C10 C11 1.395(4) .
C10 C15 1.408(4) .
C11 C12 1.396(4) .
C12 C13 1.389(4) .
C12 H12 0.9500 .
C13 C14 1.398(4) .
C14 C15 1.398(4) .
C15 C16 1.502(4) .
C16 C17 1.368(5) .
C16 C25 1.422(4) .
C17 C18 1.425(4) .
C18 C19 1.368(4) .
C19 C20 1.433(4) .
C19 C26 1.492(4) .
C20 C21 1.413(4) .
C20 C25 1.436(4) .
C21 C22 1.381(5) .
C21 H21 0.9500 .
C22 C23 1.404(4) .
C22 H22 0.9500 .
C23 C24 1.373(4) .
C23 H23 0.9500 .
C24 C25 1.420(4) .
C24 H24 0.9500 .
C26 C27 1.402(4) .
C26 C31 1.409(4) .
C27 C28 1.392(5) .
C28 C29 1.397(5) .
C28 C33 1.508(5) .
C29 C30 1.398(4) .
C29 H29 0.9500 .
C30 C31 1.403(4) .
C31 C32 1.507(4) .
C32 H32A 0.9800 .
C32 H32B 0.9800 .
C32 H32C 0.9800 .
C33 H33A 0.9800 .
C33 H33B 0.9800 .
C33 H33C 0.9800 .
C34 C35 1.386(5) .
C34 C39 1.397(5) .
C35 C36 1.398(5) .
C35 H35 0.9500 .
C36 C37 1.389(5) .
C36 H36 0.9500 .
C37 C38 1.398(5) .
C37 C40 1.504(5) .
C38 C39 1.387(5) .
C38 H38 0.9500 .
C39 H39 0.9500 .
C40 H40A 0.9800 .
C40 H40B 0.9800 .
C40 H40C 0.9800 .
C41 C42 1.494(5) .
C41 H41A 0.9800 .
C41 H41B 0.9800 .
C41 H41C 0.9800 .
C43 C44 1.513(5) .
C43 H43A 0.9800 .
C43 H43B 0.9800 .
C43 H43C 0.9800 .
C44 H44A 0.9900 .
C44 H44B 0.9900 .
C45 C46 1.498(6) .
C45 H45A 0.9800 .
C45 H45B 0.9800 .
C45 H45C 0.9800 .
C47 C48 1.485(5) .
C47 H47A 0.9900 .
C47 H47B 0.9900 .
C48 H48A 0.9800 .
C48 H48B 0.9800 .
C48 H48C 0.9800 .

loop_
_geom_hbond_atom_site_label_D
_geom_hbond_atom_site_label_H
_geom_hbond_atom_site_label_A
_geom_hbond_distance_DH
_geom_hbond_distance_HA
_geom_hbond_distance_DA
_geom_hbond_angle_DHA
_geom_hbond_site_symmetry_A
O3 H3O O6 0.84 2.25 2.956(4) 142.3 1_455
O4 H4O O5 0.84 2.11 2.603(3) 117.0 .
O5 H5O O11 0.84 2.01 2.743(4) 144.7 .
O6 H6O O10 0.84 2.11 2.746(3) 132.8 .
N1 H1 O8 0.88 2.23 2.950(4) 139.5 1_554
N2 H2 O2 0.88 2.21 2.948(4) 140.8 1_556
